data_2218787
loop_
_publ_author_name
'Jeremi\'c, Dejan'
'Kaluderovi\'c, Goran N.'
'Br\<ceski, Ilija'
'G\'omez-Ruiz, Santiago'
'Andelkovi\'c, Katarina K.'

_publ_section_title
;
 Hexaaquamagnesium(II) bis(<small>D</small>-camphor-10-sulfonate)
;
_journal_coeditor_code PK2103
_journal_issue 7
_journal_name_full 'Acta Crystallographica Section E'
_journal_page_first m952
_journal_paper_doi 10.1107/S1600536808018047
_journal_volume 64
_journal_year 2008
_chemical_formula_iupac '[Mg (H2 O)6] (C10 H15 O4 S)2'
_chemical_formula_moiety 'H12 Mg O6 2+ , 2C10 H15 O4 S -'
_chemical_formula_sum 'C20 H42 Mg O14 S2'
_chemical_formula_weight 594.97
_chemical_name_systematic
;
Hexaaquamagnesium(II) bis(D-camphor-10-sulfonate)
;
_space_group_IT_number 4
_symmetry_cell_setting monoclinic
_symmetry_space_group_name_Hall 'P 2yb'
_symmetry_space_group_name_H-M 'P 1 21 1'
_atom_sites_solution_hydrogens geom
_atom_sites_solution_primary direct
_atom_sites_solution_secondary difmap
_audit_conform_dict_name cif_core.dic
_audit_conform_dict_version 2.3
_audit_creation_method 'WinGX routine CIF_UPDATE'
_cell_angle_alpha 90
_cell_angle_beta 93.1811(8)
_cell_angle_gamma 90
_cell_formula_units_Z 2
_cell_length_a 11.75456(10)
_cell_length_b 7.05950(8)
_cell_length_c 17.22794(15)
_cell_measurement_reflns_used 21884
_cell_measurement_temperature 130(2)
_cell_measurement_theta_max 32.21
_cell_measurement_theta_min 2.85
_cell_volume 1427.39(2)
_computing_cell_refinement 'CrysAlis RED (Oxford Diffraction, 2008)'
_computing_data_collection 'CrysAlis CCD (Oxford Diffraction, 2008)'
_computing_data_reduction 'CrysAlis RED (Oxford Diffraction, 2008)'
_computing_molecular_graphics 'ORTEP-3 (Farrugia, 1997)'
_computing_publication_material 'SHELXL97 (Sheldrick, 2008)'
_computing_structure_refinement 'SHELXL97 (Sheldrick, 2008)'
_computing_structure_solution 'SHELXS97 (Sheldrick, 2008)'
_diffrn_ambient_temperature 130(2)
_diffrn_detector_area_resol_mean 16.356
_diffrn_measured_fraction_theta_full 0.999
_diffrn_measured_fraction_theta_max 0.999
_diffrn_measurement_device_type 'Oxford Diffraction Xcalibur CCD'
_diffrn_measurement_method '\w and \f'
_diffrn_radiation_monochromator graphite
_diffrn_radiation_type MoK\a
_diffrn_radiation_wavelength 0.71073
_diffrn_reflns_av_R_equivalents 0.0254
_diffrn_reflns_limit_h_max 16
_diffrn_reflns_limit_h_min -16
_diffrn_reflns_limit_k_max 10
_diffrn_reflns_limit_k_min -9
_diffrn_reflns_limit_l_max 24
_diffrn_reflns_limit_l_min -24
_diffrn_reflns_number 40278
_diffrn_reflns_theta_full 30.5
_diffrn_reflns_theta_max 30.5
_diffrn_reflns_theta_min 2.86
_exptl_absorpt_coefficient_mu 0.272
_exptl_absorpt_correction_T_max 1
_exptl_absorpt_correction_T_min 0.91751
_exptl_absorpt_correction_type multi-scan
_exptl_absorpt_process_details '(CrysAlis RED; Oxford Diffraction, 2008)'
_exptl_crystal_colour colourless
_exptl_crystal_density_diffrn 1.384
_exptl_crystal_density_method 'not measured'
_exptl_crystal_description prism
_exptl_crystal_F_000 636
_exptl_crystal_size_max 0.5
_exptl_crystal_size_mid 0.2
_exptl_crystal_size_min 0.2
_refine_diff_density_max 0.367
_refine_diff_density_min -0.356
_refine_ls_abs_structure_details 'Flack (1983), 3459 Friedel pairs'
_refine_ls_abs_structure_Flack 0.03(4)
_refine_ls_extinction_method none
_refine_ls_goodness_of_fit_ref 0.987
_refine_ls_hydrogen_treatment mixed
_refine_ls_matrix_type full
_refine_ls_number_parameters 386
_refine_ls_number_reflns 8136
_refine_ls_number_restraints 1
_refine_ls_restrained_S_all 0.987
_refine_ls_R_factor_all 0.0347
_refine_ls_R_factor_gt 0.0277
_refine_ls_shift/su_max 0.001
_refine_ls_shift/su_mean 0
_refine_ls_structure_factor_coef Fsqd
_refine_ls_weighting_details 'calc w = 1/[\s^2^(Fo^2^)+(0.0437P)^2^] where P=(Fo^2^+2Fc^2^)/3'
_refine_ls_weighting_scheme calc
_refine_ls_wR_factor_gt 0.0673
_refine_ls_wR_factor_ref 0.069
_reflns_number_gt 7028
_reflns_number_total 8136
_reflns_threshold_expression I>2\s(I)
_cod_data_source_file pk2103.cif
_cod_data_source_block I
_cod_original_sg_symbol_H-M 'P 21'
_cod_database_code 2218787
_cod_database_fobs_code 2218787

loop_
_symmetry_equiv_pos_as_xyz
'x, y, z'
'-x, y+1/2, -z'

loop_
_atom_site_type_symbol
_atom_site_label
_atom_site_fract_x
_atom_site_fract_y
_atom_site_fract_z
_atom_site_U_iso_or_equiv
_atom_site_adp_type
_atom_site_calc_flag
_atom_site_refinement_flags
_atom_site_occupancy
Mg Mg1 0.25718(3) 0.53807(10) 0.005258(19) 0.01645(8) Uani d . 1
S S1 0.91451(2) 0.53891(6) 0.154547(14) 0.01601(6) Uani d . 1
S S2 0.42218(2) 0.03871(6) 0.169663(14) 0.01538(6) Uani d . 1
O O1 0.39380(8) 0.5349(3) 0.08377(6) 0.0314(2) Uani d . 1
O O2 0.17955(11) 0.32080(18) 0.06080(7) 0.0233(3) Uani d . 1
O O3 0.11878(8) 0.5400(2) -0.07079(6) 0.0329(2) Uani d . 1
O O4 0.33376(10) 0.75739(18) -0.05030(7) 0.0230(2) Uani d . 1
O O5 0.33458(11) 0.33056(18) -0.05722(7) 0.0237(3) Uani d . 1
O O6 0.18050(11) 0.74588(18) 0.06692(7) 0.0270(3) Uani d . 1
O O7 0.96709(11) 0.29196(18) 0.38660(7) 0.0356(3) Uani d . 1
O O8 0.79319(6) 0.5401(2) 0.13121(5) 0.02163(17) Uani d . 1
O O9 0.97210(9) 0.71014(15) 0.13082(7) 0.0206(2) Uani d . 1
O O10 0.97185(9) 0.36782(15) 0.13013(7) 0.0214(2) Uani d . 1
O O11 0.38282(9) 0.10715(19) 0.42956(6) 0.0408(3) Uani d . 1
O O12 0.30410(6) 0.03885(19) 0.13849(4) 0.02073(16) Uani d . 1
O O13 0.48094(9) -0.13891(15) 0.15552(6) 0.0196(2) Uani d . 1
O O14 0.48500(9) 0.20329(15) 0.14446(7) 0.0210(2) Uani d . 1
C C1 1.03414(13) 0.4160(2) 0.37454(8) 0.0252(3) Uani d . 1
C C2 1.13297(14) 0.4805(2) 0.42881(9) 0.0325(4) Uani d . 1
H H2C 1.1889 0.3773 0.4389 0.039 Uiso calc R 1
H H2D 1.1061 0.5268 0.4789 0.039 Uiso calc R 1
C C3 1.18376(12) 0.6419(2) 0.38198(8) 0.0242(3) Uani d . 1
H H3C 1.2325 0.7326 0.4136 0.029 Uiso calc R 1
C C4 1.24354(10) 0.5464(3) 0.31519(7) 0.0265(3) Uani d . 1
H H4C 1.2927 0.4407 0.3346 0.032 Uiso calc R 1
H H4D 1.2904 0.6384 0.2876 0.032 Uiso calc R 1
C C5 1.14265(11) 0.4728(2) 0.26156(8) 0.0212(3) Uani d . 1
H H5C 1.1441 0.3329 0.2578 0.025 Uiso calc R 1
H H5D 1.1451 0.5272 0.2087 0.025 Uiso calc R 1
C C6 1.03495(9) 0.5416(3) 0.30208(6) 0.0176(2) Uani d . 1
C C7 1.07629(11) 0.7315(2) 0.34042(7) 0.0199(3) Uani d . 1
C C8 0.99319(13) 0.8131(3) 0.39685(9) 0.0284(3) Uani d . 1
H H8A 1.0328 0.9063 0.4308 0.043 Uiso calc R 1
H H8B 0.9639 0.7107 0.4285 0.043 Uiso calc R 1
H H8C 0.9297 0.8746 0.3674 0.043 Uiso calc R 1
C C9 1.10418(12) 0.8870(2) 0.28336(8) 0.0248(3) Uani d . 1
H H9A 1.1558 0.8371 0.2456 0.037 Uiso calc R 1
H H9B 1.1409 0.9929 0.3117 0.037 Uiso calc R 1
H H9C 1.0338 0.9313 0.2561 0.037 Uiso calc R 1
C C10 0.91934(9) 0.5356(3) 0.25743(6) 0.0198(2) Uani d . 1
H H10A 0.8744 0.6449 0.2747 0.024 Uiso calc R 1
H H10B 0.8797 0.4195 0.2735 0.024 Uiso calc R 1
C C11 0.47837(11) 0.0789(2) 0.40963(7) 0.0255(3) Uani d . 1
C C12 0.58803(12) 0.0905(2) 0.46036(8) 0.0299(4) Uani d . 1
H H12A 0.5875 0.001 0.5046 0.036 Uiso calc R 1
H H12B 0.6016 0.2205 0.4804 0.036 Uiso calc R 1
C C13 0.67642(10) 0.0338(3) 0.40264(6) 0.0242(2) Uani d . 1
H H13 0.7563 0.0716 0.4186 0.029 Uiso calc R 1
C C14 0.66032(12) -0.1789(2) 0.38768(8) 0.0251(3) Uani d . 1
H H14A 0.6564 -0.2497 0.4371 0.03 Uiso calc R 1
H H14B 0.7231 -0.2309 0.3581 0.03 Uiso calc R 1
C C15 0.54503(11) -0.1880(2) 0.33913(8) 0.0208(3) Uani d . 1
H H15A 0.487 -0.2573 0.3675 0.025 Uiso calc R 1
H H15B 0.5542 -0.2506 0.2884 0.025 Uiso calc R 1
C C16 0.51133(9) 0.0242(2) 0.32789(6) 0.0178(2) Uani d . 1
C C17 0.62946(10) 0.1228(2) 0.32492(8) 0.0195(3) Uani d . 1
C C18 0.62088(13) 0.3390(2) 0.32693(10) 0.0313(3) Uani d . 1
H H18A 0.5667 0.3768 0.3653 0.047 Uiso calc R 1
H H18B 0.5946 0.3858 0.2755 0.047 Uiso calc R 1
H H18C 0.6959 0.3929 0.3414 0.047 Uiso calc R 1
C C19 0.70229(10) 0.0660(2) 0.25786(7) 0.0237(3) Uani d . 1
H H19A 0.695 -0.0705 0.2486 0.036 Uiso calc R 1
H H19B 0.7822 0.0973 0.2712 0.036 Uiso calc R 1
H H19C 0.6763 0.1349 0.2108 0.036 Uiso calc R 1
C C20 0.41039(10) 0.0635(2) 0.27123(6) 0.0181(3) Uani d . 1
H H20A 0.3855 0.1951 0.2806 0.022 Uiso calc R 1
H H20B 0.3476 -0.0204 0.2859 0.022 Uiso calc R 1
H H1A 0.4206(19) 0.618(3) 0.1021(13) 0.038(7) Uiso d . 1
H H1B 0.422(2) 0.433(4) 0.1065(15) 0.053(7) Uiso d . 1
H H2A 0.224(2) 0.225(4) 0.0849(14) 0.057(7) Uiso d . 1
H H2B 0.129(2) 0.330(4) 0.0758(14) 0.043(7) Uiso d . 1
H H3A 0.084(3) 0.436(4) -0.0930(17) 0.078(9) Uiso d . 1
H H3B 0.0917(15) 0.625(3) -0.0876(11) 0.016(5) Uiso d . 1
H H4A 0.3031(16) 0.840(3) -0.0697(11) 0.024(5) Uiso d . 1
H H4B 0.3943(18) 0.738(3) -0.0788(12) 0.032(5) Uiso d . 1
H H5A 0.379(2) 0.345(4) -0.0771(14) 0.046(8) Uiso d . 1
H H5B 0.289(2) 0.237(4) -0.0783(15) 0.058(7) Uiso d . 1
H H6A 0.1136(17) 0.735(3) 0.0861(11) 0.028(5) Uiso d . 1
H H6B 0.2102(15) 0.842(3) 0.0867(10) 0.021(5) Uiso d . 1

loop_
_atom_site_aniso_label
_atom_site_aniso_U_11
_atom_site_aniso_U_22
_atom_site_aniso_U_33
_atom_site_aniso_U_12
_atom_site_aniso_U_13
_atom_site_aniso_U_23
Mg1 0.01617(16) 0.01541(19) 0.01764(16) -0.0001(2) -0.00021(12) -0.0004(2)
S1 0.01318(10) 0.01544(14) 0.01919(11) -0.00033(17) -0.00115(8) -0.00051(18)
S2 0.01383(11) 0.01487(14) 0.01727(11) 0.00042(17) -0.00063(8) -0.00043(17)
O1 0.0348(5) 0.0163(5) 0.0407(5) -0.0004(7) -0.0202(4) -0.0014(7)
O2 0.0194(6) 0.0218(7) 0.0290(6) 0.0016(5) 0.0047(5) 0.0055(5)
O3 0.0357(5) 0.0154(5) 0.0448(5) 0.0009(7) -0.0222(4) 0.0015(7)
O4 0.0206(6) 0.0205(7) 0.0284(6) 0.0041(5) 0.0054(5) 0.0046(5)
O5 0.0222(6) 0.0205(7) 0.0293(6) -0.0030(5) 0.0089(5) -0.0061(5)
O6 0.0208(6) 0.0243(7) 0.0368(7) -0.0046(5) 0.0091(5) -0.0110(5)
O7 0.0463(7) 0.0282(7) 0.0319(6) -0.0108(6) -0.0003(5) 0.0084(5)
O8 0.0143(3) 0.0222(5) 0.0279(4) -0.0002(6) -0.0038(3) -0.0001(6)
O9 0.0179(5) 0.0171(6) 0.0268(5) -0.0005(4) 0.0010(4) 0.0031(4)
O10 0.0185(5) 0.0189(6) 0.0262(5) 0.0010(4) -0.0024(4) -0.0050(5)
O11 0.0286(5) 0.0685(10) 0.0260(5) 0.0044(5) 0.0075(4) -0.0109(5)
O12 0.0154(3) 0.0219(5) 0.0242(4) -0.0005(6) -0.0048(3) 0.0001(6)
O13 0.0198(5) 0.0178(6) 0.0210(5) 0.0023(4) -0.0013(4) -0.0032(4)
O14 0.0198(5) 0.0173(6) 0.0259(5) -0.0012(4) 0.0019(4) 0.0040(4)
C1 0.0293(7) 0.0242(8) 0.0216(6) 0.0004(6) -0.0017(5) 0.0019(5)
C2 0.0360(8) 0.0352(10) 0.0252(6) -0.0009(6) -0.0085(6) 0.0052(6)
C3 0.0232(6) 0.0257(8) 0.0229(6) -0.0010(6) -0.0060(5) -0.0031(5)
C4 0.0174(5) 0.0306(7) 0.0310(6) 0.0049(8) -0.0046(4) -0.0059(8)
C5 0.0176(6) 0.0218(7) 0.0239(6) 0.0012(5) -0.0016(5) -0.0041(5)
C6 0.0168(4) 0.0174(6) 0.0182(4) -0.0024(7) -0.0014(3) -0.0004(7)
C7 0.0173(6) 0.0210(8) 0.0213(6) -0.0008(5) 0.0010(5) -0.0042(5)
C8 0.0253(7) 0.0312(9) 0.0293(8) -0.0015(7) 0.0074(6) -0.0085(7)
C9 0.0231(6) 0.0207(8) 0.0306(7) -0.0037(6) 0.0010(5) -0.0004(6)
C10 0.0154(4) 0.0253(6) 0.0187(4) -0.0024(7) 0.0012(4) 0.0009(7)
C11 0.0255(6) 0.0321(10) 0.0192(5) 0.0005(6) 0.0027(5) -0.0044(5)
C12 0.0301(7) 0.0402(11) 0.0189(6) 0.0002(6) -0.0021(5) -0.0070(5)
C13 0.0209(5) 0.0309(7) 0.0204(5) -0.0021(8) -0.0039(4) -0.0012(8)
C14 0.0240(6) 0.0263(8) 0.0244(6) 0.0026(6) -0.0034(5) 0.0044(6)
C15 0.0222(6) 0.0188(7) 0.0211(6) 0.0003(5) -0.0011(5) 0.0035(5)
C16 0.0170(5) 0.0194(7) 0.0171(4) -0.0018(6) 0.0000(4) 0.0003(6)
C17 0.0156(6) 0.0195(7) 0.0232(6) -0.0027(5) -0.0012(4) -0.0003(5)
C18 0.0312(7) 0.0220(9) 0.0399(8) -0.0050(6) -0.0041(6) -0.0022(6)
C19 0.0169(5) 0.0306(9) 0.0237(5) -0.0004(6) 0.0021(4) 0.0038(6)
C20 0.0140(4) 0.0215(8) 0.0191(5) 0.0014(5) 0.0014(4) -0.0013(5)

loop_
_atom_type_symbol
_atom_type_description
_atom_type_scat_dispersion_real
_atom_type_scat_dispersion_imag
_atom_type_scat_source
Mg Mg 0.0486 0.0363 'International Tables Vol C Tables 4.2.6.8 and 6.1.1.4'
S S 0.1246 0.1234 'International Tables Vol C Tables 4.2.6.8 and 6.1.1.4'
O O 0.0106 0.006 'International Tables Vol C Tables 4.2.6.8 and 6.1.1.4'
C C 0.0033 0.0016 'International Tables Vol C Tables 4.2.6.8 and 6.1.1.4'
H H 0 0 'International Tables Vol C Tables 4.2.6.8 and 6.1.1.4'

loop_
_geom_angle_atom_site_label_1
_geom_angle_atom_site_label_2
_geom_angle_atom_site_label_3
_geom_angle
O3 Mg1 O1 178.64(5)
O3 Mg1 O2 86.83(6)
O1 Mg1 O2 92.10(6)
O3 Mg1 O6 88.28(6)
O1 Mg1 O6 90.97(6)
O2 Mg1 O6 94.23(4)
O3 Mg1 O4 92.89(6)
O1 Mg1 O4 88.17(6)
O2 Mg1 O4 179.49(6)
O6 Mg1 O4 85.34(6)
O3 Mg1 O5 91.65(6)
O1 Mg1 O5 89.11(6)
O2 Mg1 O5 86.14(6)
O6 Mg1 O5 179.62(7)
O4 Mg1 O5 94.30(4)
O9 S1 O10 112.20(5)
O9 S1 O8 112.36(7)
O10 S1 O8 112.69(7)
O9 S1 C10 107.62(8)
O10 S1 C10 106.77(8)
O8 S1 C10 104.62(5)
O14 S2 O13 112.56(5)
O14 S2 O12 112.17(7)
O13 S2 O12 112.85(7)
O14 S2 C20 106.54(7)
O13 S2 C20 108.27(7)
O12 S2 C20 103.79(5)
Mg1 O1 H1A 125.6(18)
Mg1 O1 H1B 124.8(16)
H1A O1 H1B 108.9(18)
Mg1 O2 H2A 119.9(14)
Mg1 O2 H2B 123(2)
H2A O2 H2B 113(3)
Mg1 O3 H3A 126.0(18)
Mg1 O3 H3B 125.1(14)
H3A O3 H3B 108.7(18)
Mg1 O4 H4A 125.3(14)
Mg1 O4 H4B 121.2(13)
H4A O4 H4B 104.6(19)
Mg1 O5 H5A 124(2)
Mg1 O5 H5B 117.1(15)
H5A O5 H5B 112(3)
Mg1 O6 H6A 124.5(13)
Mg1 O6 H6B 127.8(12)
H6A O6 H6B 106.4(17)
O7 C1 C2 126.67(13)
O7 C1 C6 126.55(13)
C2 C1 C6 106.77(12)
C1 C2 C3 101.85(11)
C1 C2 H2C 111.4
C3 C2 H2C 111.4
C1 C2 H2D 111.4
C3 C2 H2D 111.4
H2C C2 H2D 109.3
C2 C3 C4 105.97(13)
C2 C3 C7 102.39(11)
C4 C3 C7 103.17(10)
C2 C3 H3C 114.6
C4 C3 H3C 114.6
C7 C3 H3C 114.6
C3 C4 C5 103.09(10)
C3 C4 H4C 111.1
C5 C4 H4C 111.1
C3 C4 H4D 111.1
C5 C4 H4D 111.1
H4C C4 H4D 109.1
C4 C5 C6 104.03(10)
C4 C5 H5C 111
C6 C5 H5C 111
C4 C5 H5D 111
C6 C5 H5D 111
H5C C5 H5D 109
C10 C6 C1 110.45(11)
C10 C6 C5 119.30(10)
C1 C6 C5 103.12(12)
C10 C6 C7 119.05(14)
C1 C6 C7 99.69(10)
C5 C6 C7 102.46(10)
C9 C7 C8 107.88(13)
C9 C7 C3 113.15(11)
C8 C7 C3 113.12(12)
C9 C7 C6 114.83(11)
C8 C7 C6 113.46(11)
C3 C7 C6 94.10(11)
C7 C8 H8A 109.5
C7 C8 H8B 109.5
H8A C8 H8B 109.5
C7 C8 H8C 109.5
H8A C8 H8C 109.5
H8B C8 H8C 109.5
C7 C9 H9A 109.5
C7 C9 H9B 109.5
H9A C9 H9B 109.5
C7 C9 H9C 109.5
H9A C9 H9C 109.5
H9B C9 H9C 109.5
C6 C10 S1 118.88(7)
C6 C10 H10A 107.6
S1 C10 H10A 107.6
C6 C10 H10B 107.6
S1 C10 H10B 107.6
H10A C10 H10B 107
O11 C11 C12 126.85(12)
O11 C11 C16 126.12(12)
C12 C11 C16 107.04(10)
C11 C12 C13 101.36(10)
C11 C12 H12A 111.5
C13 C12 H12A 111.5
C11 C12 H12B 111.5
C13 C12 H12B 111.5
H12A C12 H12B 109.3
C12 C13 C14 106.47(13)
C12 C13 C17 103.46(11)
C14 C13 C17 102.52(10)
C12 C13 H13 114.4
C14 C13 H13 114.4
C17 C13 H13 114.4
C13 C14 C15 103.09(10)
C13 C14 H14A 111.1
C15 C14 H14A 111.1
C13 C14 H14B 111.1
C15 C14 H14B 111.1
H14A C14 H14B 109.1
C14 C15 C16 103.62(11)
C14 C15 H15A 111
C16 C15 H15A 111
C14 C15 H15B 111
C16 C15 H15B 111
H15A C15 H15B 109
C20 C16 C11 108.45(10)
C20 C16 C17 124.28(12)
C11 C16 C17 100.90(10)
C20 C16 C15 116.06(12)
C11 C16 C15 101.75(11)
C17 C16 C15 102.29(10)
C19 C17 C18 108.60(13)
C19 C17 C13 111.01(11)
C18 C17 C13 113.88(13)
C19 C17 C16 116.45(11)
C18 C17 C16 112.67(12)
C13 C17 C16 93.77(10)
C17 C18 H18A 109.5
C17 C18 H18B 109.5
H18A C18 H18B 109.5
C17 C18 H18C 109.5
H18A C18 H18C 109.5
H18B C18 H18C 109.5
C17 C19 H19A 109.5
C17 C19 H19B 109.5
H19A C19 H19B 109.5
C17 C19 H19C 109.5
H19A C19 H19C 109.5
H19B C19 H19C 109.5
C16 C20 S2 121.03(8)
C16 C20 H20A 107.1
S2 C20 H20A 107.1
C16 C20 H20B 107.1
S2 C20 H20B 107.1
H20A C20 H20B 106.8

loop_
_geom_bond_atom_site_label_1
_geom_bond_atom_site_label_2
_geom_bond_distance
Mg1 O3 2.0315(9)
Mg1 O1 2.0415(10)
Mg1 O2 2.0489(14)
Mg1 O6 2.0492(14)
Mg1 O4 2.0541(14)
Mg1 O5 2.0594(14)
S1 O9 1.4551(12)
S1 O10 1.4565(11)
S1 O8 1.4600(7)
S1 C10 1.7704(11)
S2 O14 1.4558(11)
S2 O13 1.4586(11)
S2 O12 1.4602(7)
S2 C20 1.7715(11)
O1 H1A 0.73(2)
O1 H1B 0.87(3)
O2 H2A 0.94(3)
O2 H2B 0.66(2)
O3 H3A 0.92(3)
O3 H3B 0.734(19)
O4 H4A 0.75(2)
O4 H4B 0.90(2)
O5 H5A 0.65(3)
O5 H5B 0.91(3)
O6 H6A 0.87(2)
O6 H6B 0.829(19)
O7 C1 1.2038(19)
O11 C11 1.2092(17)
C1 C2 1.520(2)
C1 C6 1.5317(19)
C2 C3 1.536(2)
C2 H2C 0.99
C2 H2D 0.99
C3 C4 1.5368(19)
C3 C7 1.5520(19)
C3 H3C 1
C4 C5 1.5518(17)
C4 H4C 0.99
C4 H4D 0.99
C5 C6 1.5568(17)
C5 H5C 0.99
C5 H5D 0.99
C6 C10 1.5245(14)
C6 C7 1.560(2)
C7 C9 1.522(2)
C7 C8 1.5286(19)
C8 H8A 0.98
C8 H8B 0.98
C8 H8C 0.98
C9 H9A 0.98
C9 H9B 0.98
C9 H9C 0.98
C10 H10A 0.99
C10 H10B 0.99
C11 C12 1.5190(19)
C11 C16 1.5308(17)
C12 C13 1.5309(19)
C12 H12A 0.99
C12 H12B 0.99
C13 C14 1.534(3)
C13 C17 1.5524(18)
C13 H13 1
C14 C15 1.5538(17)
C14 H14A 0.99
C14 H14B 0.99
C15 C16 1.559(2)
C15 H15A 0.99
C15 H15B 0.99
C16 C20 1.5195(15)
C16 C17 1.5568(18)
C17 C19 1.5290(18)
C17 C18 1.530(2)
C18 H18A 0.98
C18 H18B 0.98
C18 H18C 0.98
C19 H19A 0.98
C19 H19B 0.98
C19 H19C 0.98
C20 H20A 0.99
C20 H20B 0.99

loop_
_geom_hbond_atom_site_label_D
_geom_hbond_atom_site_label_H
_geom_hbond_atom_site_label_A
_geom_hbond_site_symmetry_A
_geom_hbond_distance_DH
_geom_hbond_distance_HA
_geom_hbond_distance_DA
_geom_hbond_angle_DHA
O5 H5OA O6 3_676 0.89(3) 1.87(3) 2.7329(18) 163(3)
O1 H1A O13 1_565 0.73(2) 2.06(2) 2.782(2) 175(2)
O1 H1B O14 . 0.88(3) 1.89(3) 2.757(2) 174(2)
O2 H2A O12 . 0.94(3) 1.84(3) 2.7711(17) 176(2)
O2 H2B O10 1_455 0.66(2) 2.13(2) 2.7966(17) 176(2)
O3 H3A O9 2_645 0.91(3) 1.83(3) 2.7406(17) 173(3)
O3 H3B O10 2_655 0.73(2) 1.99(2) 2.7230(17) 175.6(18)
O4 H4A O8 2_655 0.75(2) 2.07(2) 2.8146(17) 173(2)
O4 H4B O14 2_655 0.90(2) 1.88(2) 2.7748(16) 176.1(19)
O5 H5A O13 2_655 0.65(2) 2.19(2) 2.8327(16) 172(3)
O5 H5B O8 2_645 0.91(3) 1.90(3) 2.8058(17) 173(2)
O6 H6A O9 1_455 0.87(2) 1.88(2) 2.7524(17) 178(2)
O6 H6B O12 1_565 0.83(2) 1.959(19) 2.7767(17) 169.5(18)
C10 H10B O7 . 0.99 2.33 2.844(2) 111
